data_7236213
loop_
_publ_author_name
'Kumar, Avnish'
'Shinde, Sundar S.'
'Tiwari, Dharmendra Kumar'
'Sridhar, Balasubramanian'
'Likhar, Pravin R.'

_publ_section_title
;
 Palladium catalyzed domino reaction of 1,4-disubstituted 1,2,3-triazoles
 via double C--H functionalization: one-pot synthesis of
 triazolo[1,5-f]phenanthridines
;
_journal_issue 49
_journal_name_full 'RSC Advances'
_journal_page_first 43638
_journal_paper_doi 10.1039/C6RA06755G
_journal_volume 6
_journal_year 2016
_chemical_formula_moiety 'C24 H26 N6'
_chemical_formula_sum 'C24 H26 N6'
_chemical_formula_weight 398.51
_space_group_crystal_system triclinic
_space_group_IT_number 2
_space_group_name_Hall '-P 1'
_space_group_name_H-M_alt 'P -1'
_atom_sites_solution_hydrogens geom
_atom_sites_solution_primary direct
_audit_creation_date 2015-06-25
_audit_creation_method
;
  Olex2 1.2
  (compiled Dec  5 2012 16:20:19, GUI svn.r4385)
;
_audit_update_record
;
2015-06-25 deposited with the CCDC.
2016-04-21 downloaded from the CCDC.
;
_cell_angle_alpha 75.952(5)
_cell_angle_beta 79.091(5)
_cell_angle_gamma 71.433(5)
_cell_formula_units_Z 2
_cell_length_a 7.619(2)
_cell_length_b 9.692(3)
_cell_length_c 15.884(5)
_cell_measurement_reflns_used 3101
_cell_measurement_temperature 294(2)
_cell_measurement_theta_max 0.00
_cell_measurement_theta_min 0.00
_cell_volume 1070.6(6)
_computing_cell_refinement 'SAINT (Bruker, 2001)'
_computing_data_collection 'SMART (Bruker, 2001)'
_computing_data_reduction 'SAINT v6.45A (Bruker, 2003)'
_computing_molecular_graphics
;
O. V. Dolomanov, L. J. Bourhis, R. J. Gildea, J. A. K. Howard and H. Puschmann,
OLEX2: a complete structure solution, refinement and analysis program.
J. Appl. Cryst. (2009). 42, 339-341.
;
_computing_publication_material
;
O. V. Dolomanov, L. J. Bourhis, R. J. Gildea, J. A. K. Howard and H. Puschmann,
OLEX2: a complete structure solution, refinement and analysis program.
J. Appl. Cryst. (2009). 42, 339-341.
;
_computing_structure_refinement
;
SHELXL, G.M. Sheldrick, Acta Cryst.
(2008). A64, 112-122
;
_computing_structure_solution
;
SHELXS, G.M. Sheldrick, Acta Cryst.
(2008). A64, 112-122
;
_diffrn_ambient_temperature 294(2)
_diffrn_measured_fraction_theta_full 0.990
_diffrn_measured_fraction_theta_max 0.990
_diffrn_measurement_device_type 'CCD area detector'
_diffrn_measurement_method 'phi and omega scans'
_diffrn_radiation_monochromator graphite
_diffrn_radiation_type MoK\a
_diffrn_radiation_wavelength 0.71073
_diffrn_reflns_av_unetI/netI 0.0480
_diffrn_reflns_Laue_measured_fraction_full 0.990
_diffrn_reflns_Laue_measured_fraction_max 0.990
_diffrn_reflns_limit_h_max 9
_diffrn_reflns_limit_h_min -9
_diffrn_reflns_limit_k_max 11
_diffrn_reflns_limit_k_min -11
_diffrn_reflns_limit_l_max 18
_diffrn_reflns_limit_l_min -18
_diffrn_reflns_number 9893
_diffrn_reflns_point_group_measured_fraction_full 0.990
_diffrn_reflns_point_group_measured_fraction_max 0.990
_diffrn_reflns_theta_full 25.000
_diffrn_reflns_theta_max 25.000
_diffrn_reflns_theta_min 2.261
_exptl_absorpt_coefficient_mu 0.077
_exptl_absorpt_correction_T_max 0.97
_exptl_absorpt_correction_T_min 0.93
_exptl_absorpt_correction_type none
_exptl_absorpt_process_details 'SADABS; Bruker,2001'
_exptl_crystal_colour colorless
_exptl_crystal_density_diffrn 1.236
_exptl_crystal_description block
_exptl_crystal_F_000 424
_exptl_crystal_size_max 0.18
_exptl_crystal_size_mid 0.16
_exptl_crystal_size_min 0.08
_refine_diff_density_max 0.564
_refine_diff_density_min -0.225
_refine_diff_density_rms 0.113
_refine_ls_extinction_method none
_refine_ls_goodness_of_fit_ref 0.998
_refine_ls_hydrogen_treatment constr
_refine_ls_matrix_type full
_refine_ls_number_parameters 310
_refine_ls_number_reflns 9893
_refine_ls_number_restraints 20
_refine_ls_restrained_S_all 1.004
_refine_ls_R_factor_all 0.1166
_refine_ls_R_factor_gt 0.0906
_refine_ls_shift/su_max 0.000
_refine_ls_shift/su_mean 0.000
_refine_ls_structure_factor_coef Fsqd
_refine_ls_weighting_details 'w=1/[\s^2^(Fo^2^)+(0.1925P)^2^+0.3475P] where P=(Fo^2^+2Fc^2^)/3'
_refine_ls_weighting_scheme calc
_refine_ls_wR_factor_gt 0.2623
_refine_ls_wR_factor_ref 0.2933
_reflns_Friedel_coverage 0.000
_reflns_number_gt 6630
_reflns_number_total 9893
_reflns_threshold_expression 'I > 2\s(I)'
_cod_data_source_file c6ra06755g2.cif
_cod_data_source_block ay
_cod_database_code 7236213
_olex2_refinement_description
;
1. Others
 Fixed Uiso: H2(0.084) H3(0.091) H4(0.085) H5(0.079) H9(0.079) H10(0.086)
 H11(0.079) H15A(0.087) H15B(0.087) H16A(0.099) H16B(0.099) H17A(0.132)
 H17B(0.132) H18A(0.246) H18B(0.246) H18C(0.246) H19(0.081) H21A(0.123)
 H21B(0.123) H22A(0.155) H22B(0.155) H23A(0.142) H23B(0.142) H24A(0.228)
 H24B(0.228) H24C(0.228) H21C(0.091) H21D(0.091) H22C(0.129) H22D(0.129)
 H23C(0.195) H23D(0.195) H24D(0.356) H24E(0.356) H24F(0.356)
 Fixed X: H2(0.7219) H3(0.742) H4(0.7848) H5(0.7965) H9(0.7331) H10(0.7972)
 H11(0.7991) H15A(0.6807) H15B(0.8957) H16A(0.6305) H16B(0.8468) H17A(0.6668)
 H17B(0.8821) H18A(0.8306) H18B(0.7529) H18C(0.616) H19(0.4278) H21A(0.5255)
 H21B(0.4678) H22A(0.2081) H22B(0.2626) H23A(0.0268) H23B(0.1) H24A(0.1218)
 H24B(0.3225) H24C(0.2489) H21C(0.3125) H21D(0.4627) H22C(0.243) H22D(0.4176)
 H23C(0.241) H23D(0.065) H24D(0.1333) H24E(0.1598) H24F(0.3341)
 Fixed Y: H2(0.7294) H3(0.7393) H4(0.5233) H5(0.3042) H9(-0.099) H10(-0.1053)
 H11(0.11) H15A(0.2825) H15B(0.2606) H16A(0.4966) H16B(0.4722) H17A(0.2709)
 H17B(0.2475) H18A(0.4496) H18B(0.3252) H18C(0.4665) H19(0.2396) H21A(0.0643)
 H21B(0.2363) H22A(0.2148) H22B(0.0466) H23A(0.151) H23B(0.2875) H24A(0.1467)
 H24B(0.1454) H24C(0.0082) H21C(0.2769) H21D(0.2207) H22C(0.055) H22D(-0.0232)
 H23C(0.0096) H23D(0.0931) H24D(0.2614) H24E(0.3118) H24F(0.2291)
 Fixed Z: H2(0.3495) H3(0.2021) H4(0.1524) H5(0.2477) H9(0.4624) H10(0.5989)
 H11(0.6351) H15A(0.7223) H15B(0.7098) H16A(0.7769) H16B(0.7655) H17A(0.8781)
 H17B(0.867) H18A(0.9304) H18B(0.9938) H18C(0.9444) H19(0.3106) H21A(0.1074)
 H21B(0.1016) H22A(0.2051) H22B(0.2017) H23A(0.1203) H23B(0.0752) H24A(-0.0232)
 H24B(-0.0122) H24C(0.0332) H21C(0.1648) H21D(0.0881) H22C(0.2072) H22D(0.1488)
 H23C(0.0459) H23D(0.1039) H24D(-0.0249) H24E(0.0573) H24F(-0.0001)
;
_shelx_estimated_absorpt_t_max 0.994
_shelx_estimated_absorpt_t_min 0.986
_shelx_shelxl_version_number 2014/7
_shelx_space_group_comment
;
The symmetry employed for this shelxl refinement is uniquely defined
by the following loop, which should always be used as a source of
symmetry information in preference to the above space-group names.
They are only intended as comments.
;

loop_
_space_group_symop_operation_xyz
'x, y, z'
'-x, -y, -z'

loop_
_atom_site_label
_atom_site_type_symbol
_atom_site_fract_x
_atom_site_fract_y
_atom_site_fract_z
_atom_site_U_iso_or_equiv
_atom_site_adp_type
_atom_site_occupancy
_atom_site_site_symmetry_order
_atom_site_calc_flag
_atom_site_refinement_flags_posn
_atom_site_refinement_flags_adp
_atom_site_refinement_flags_occupancy
_atom_site_disorder_assembly
_atom_site_disorder_group
C1 C 0.7434(4) 0.5114(4) 0.3869(2) 0.0580(10) Uani 1 1 d . . . . .
C2 C 0.7359(5) 0.6440(4) 0.3289(3) 0.0698(11) Uani 1 1 d . . . . .
H2 H 0.7219 0.7294 0.3495 0.084 Uiso 1 1 calc R U . . .
C3 C 0.7488(6) 0.6500(5) 0.2415(3) 0.0755(12) Uani 1 1 d . . . . .
H3 H 0.7420 0.7393 0.2021 0.091 Uiso 1 1 calc R U . . .
C4 C 0.7723(5) 0.5205(5) 0.2121(3) 0.0707(11) Uani 1 1 d . . . . .
H4 H 0.7848 0.5233 0.1524 0.085 Uiso 1 1 calc R U . . .
C5 C 0.7774(5) 0.3895(4) 0.2693(3) 0.0654(10) Uani 1 1 d . . . . .
H5 H 0.7965 0.3042 0.2477 0.079 Uiso 1 1 calc R U . . .
C6 C 0.7543(4) 0.3806(4) 0.3605(2) 0.0559(9) Uani 1 1 d . . . . .
C7 C 0.7504(4) 0.2442(4) 0.4272(2) 0.0547(9) Uani 1 1 d . . . . .
C8 C 0.7316(5) 0.1118(4) 0.4113(2) 0.0573(9) Uani 1 1 d . . . . .
C9 C 0.7459(5) -0.0143(4) 0.4753(3) 0.0657(10) Uani 1 1 d . . . . .
H9 H 0.7331 -0.0990 0.4624 0.079 Uiso 1 1 calc R U . . .
C10 C 0.7786(5) -0.0174(4) 0.5575(3) 0.0714(11) Uani 1 1 d . . . . .
H10 H 0.7972 -0.1053 0.5989 0.086 Uiso 1 1 calc R U . . .
C11 C 0.7837(5) 0.1103(4) 0.5783(3) 0.0661(10) Uani 1 1 d . . . . .
H11 H 0.7991 0.1100 0.6351 0.079 Uiso 1 1 calc R U . . .
C12 C 0.7662(4) 0.2415(4) 0.5152(2) 0.0571(9) Uani 1 1 d . . . . .
C13 C 0.7627(4) 0.3776(4) 0.5393(2) 0.0566(9) Uani 1 1 d . . . . .
C14 C 0.7638(5) 0.4222(4) 0.6154(3) 0.0626(10) Uani 1 1 d . . . . .
C15 C 0.7752(6) 0.3348(5) 0.7080(3) 0.0723(11) Uani 1 1 d . . . . .
H15A H 0.6807 0.2825 0.7223 0.087 Uiso 1 1 calc R U . . .
H15B H 0.8957 0.2606 0.7098 0.087 Uiso 1 1 calc R U . . .
C16 C 0.7507(6) 0.4218(5) 0.7776(3) 0.0823(13) Uani 1 1 d . . . . .
H16A H 0.6305 0.4966 0.7769 0.099 Uiso 1 1 calc R U . . .
H16B H 0.8468 0.4722 0.7655 0.099 Uiso 1 1 calc R U . . .
C17 C 0.7619(9) 0.3222(6) 0.8674(3) 0.1096(18) Uani 1 1 d . . . . .
H17A H 0.6668 0.2709 0.8781 0.132 Uiso 1 1 calc R U . . .
H17B H 0.8821 0.2475 0.8670 0.132 Uiso 1 1 calc R U . . .
C18 C 0.7383(12) 0.3974(9) 0.9403(4) 0.164(3) Uani 1 1 d . . . . .
H18A H 0.8306 0.4496 0.9304 0.246 Uiso 1 1 calc R U . . .
H18B H 0.7529 0.3252 0.9938 0.246 Uiso 1 1 calc R U . . .
H18C H 0.6160 0.4665 0.9444 0.246 Uiso 1 1 calc R U . . .
C19 C 0.5346(5) 0.1716(4) 0.2900(3) 0.0671(10) Uani 1 1 d . . . . .
H19 H 0.4278 0.2396 0.3106 0.081 Uiso 1 1 calc R U . . .
C20 C 0.5654(7) 0.1201(5) 0.2152(3) 0.0788(12) Uani 1 1 d . U . . .
C21 C 0.463(2) 0.143(2) 0.1401(13) 0.103(5) Uani 0.658(19) 1 d D U P A 1
H21A H 0.5255 0.0643 0.1074 0.123 Uiso 0.658(19) 1 calc R U P A 1
H21B H 0.4678 0.2363 0.1016 0.123 Uiso 0.658(19) 1 calc R U P A 1
C22 C 0.2642(18) 0.144(2) 0.1671(9) 0.130(6) Uani 0.658(19) 1 d D U P A 1
H22A H 0.2081 0.2148 0.2051 0.155 Uiso 0.658(19) 1 calc R U P A 1
H22B H 0.2626 0.0466 0.2017 0.155 Uiso 0.658(19) 1 calc R U P A 1
C23 C 0.1384(15) 0.180(2) 0.0944(7) 0.118(5) Uani 0.658(19) 1 d D U P A 1
H23A H 0.0268 0.1510 0.1203 0.142 Uiso 0.658(19) 1 calc R U P A 1
H23B H 0.1000 0.2875 0.0752 0.142 Uiso 0.658(19) 1 calc R U P A 1
C24 C 0.215(2) 0.114(2) 0.0163(11) 0.152(6) Uani 0.658(19) 1 d D U P A 1
H24A H 0.1218 0.1467 -0.0232 0.228 Uiso 0.658(19) 1 calc R U P A 1
H24B H 0.3225 0.1454 -0.0122 0.228 Uiso 0.658(19) 1 calc R U P A 1
H24C H 0.2489 0.0082 0.0332 0.228 Uiso 0.658(19) 1 calc R U P A 1
C211 C 0.406(4) 0.191(3) 0.147(2) 0.076(7) Uani 0.342(19) 1 d D U P A 2
H21C H 0.3125 0.2769 0.1648 0.091 Uiso 0.342(19) 1 calc R U P A 2
H21D H 0.4627 0.2207 0.0881 0.091 Uiso 0.342(19) 1 calc R U P A 2
C221 C 0.318(4) 0.068(3) 0.1508(19) 0.107(8) Uani 0.342(19) 1 d D U P A 2
H22C H 0.2430 0.0550 0.2072 0.129 Uiso 0.342(19) 1 calc R U P A 2
H22D H 0.4176 -0.0232 0.1488 0.129 Uiso 0.342(19) 1 calc R U P A 2
C231 C 0.193(6) 0.089(3) 0.079(3) 0.163(13) Uani 0.342(19) 1 d D U P A 2
H23C H 0.2410 0.0096 0.0459 0.195 Uiso 0.342(19) 1 calc R U P A 2
H23D H 0.0650 0.0931 0.1039 0.195 Uiso 0.342(19) 1 calc R U P A 2
C241 C 0.206(6) 0.236(4) 0.023(3) 0.24(2) Uani 0.342(19) 1 d D U P A 2
H24D H 0.1333 0.2614 -0.0249 0.356 Uiso 0.342(19) 1 calc R U P A 2
H24E H 0.1598 0.3118 0.0573 0.356 Uiso 0.342(19) 1 calc R U P A 2
H24F H 0.3341 0.2291 -0.0001 0.356 Uiso 0.342(19) 1 calc R U P A 2
N1 N 0.7442(4) 0.5034(3) 0.4770(2) 0.0594(8) Uani 1 1 d . . . . .
N2 N 0.7369(5) 0.6206(4) 0.5111(2) 0.0730(10) Uani 1 1 d . . . . .
N3 N 0.7493(5) 0.5692(4) 0.5949(2) 0.0721(9) Uani 1 1 d . . . . .
N4 N 0.6916(4) 0.1036(3) 0.3287(2) 0.0610(8) Uani 1 1 d . . . . .
N5 N 0.8156(5) 0.0116(4) 0.2791(3) 0.0850(11) Uani 1 1 d . . . . .
N6 N 0.7403(6) 0.0214(4) 0.2106(3) 0.0913(12) Uani 1 1 d . . . . .

loop_
_atom_site_aniso_label
_atom_site_aniso_U_11
_atom_site_aniso_U_22
_atom_site_aniso_U_33
_atom_site_aniso_U_23
_atom_site_aniso_U_13
_atom_site_aniso_U_12
C1 0.0447(18) 0.052(2) 0.076(3) -0.0119(19) -0.0061(16) -0.0129(15)
C2 0.071(2) 0.049(2) 0.087(3) -0.009(2) -0.006(2) -0.0199(18)
C3 0.073(3) 0.059(3) 0.090(3) -0.003(2) -0.006(2) -0.024(2)
C4 0.073(3) 0.073(3) 0.069(3) -0.007(2) -0.006(2) -0.031(2)
C5 0.062(2) 0.064(2) 0.075(3) -0.016(2) 0.0012(19) -0.0285(19)
C6 0.0416(17) 0.047(2) 0.078(3) -0.0120(17) -0.0029(16) -0.0144(14)
C7 0.0414(17) 0.048(2) 0.077(2) -0.0142(17) -0.0048(16) -0.0150(14)
C8 0.0510(19) 0.048(2) 0.075(2) -0.0133(18) -0.0065(17) -0.0158(15)
C9 0.063(2) 0.046(2) 0.089(3) -0.010(2) -0.007(2) -0.0213(17)
C10 0.071(3) 0.056(2) 0.084(3) -0.004(2) -0.008(2) -0.0221(19)
C11 0.063(2) 0.060(2) 0.073(3) -0.009(2) -0.0089(18) -0.0162(18)
C12 0.0438(18) 0.054(2) 0.073(2) -0.0154(18) -0.0031(16) -0.0140(15)
C13 0.0432(18) 0.050(2) 0.076(2) -0.0139(18) -0.0062(16) -0.0131(15)
C14 0.049(2) 0.060(2) 0.080(3) -0.022(2) -0.0106(17) -0.0101(16)
C15 0.061(2) 0.074(3) 0.083(3) -0.021(2) -0.0144(19) -0.0136(19)
C16 0.073(3) 0.085(3) 0.085(3) -0.027(3) -0.014(2) -0.007(2)
C17 0.135(5) 0.101(4) 0.085(3) -0.027(3) -0.033(3) -0.006(3)
C18 0.197(7) 0.154(7) 0.102(5) -0.019(5) 0.007(5) -0.017(6)
C19 0.060(2) 0.065(2) 0.080(3) -0.015(2) -0.0081(19) -0.0221(19)
C20 0.096(3) 0.078(3) 0.073(3) -0.015(2) -0.012(2) -0.039(3)
C21 0.100(9) 0.111(12) 0.101(9) -0.026(7) -0.020(7) -0.028(8)
C22 0.095(8) 0.21(2) 0.083(6) -0.039(9) -0.010(5) -0.039(10)
C23 0.102(7) 0.174(14) 0.090(7) -0.038(9) -0.009(5) -0.048(8)
C24 0.190(12) 0.154(14) 0.107(9) -0.042(10) -0.066(9) -0.003(11)
C211 0.094(18) 0.082(15) 0.054(9) -0.018(10) 0.004(10) -0.033(13)
C221 0.12(2) 0.110(17) 0.108(17) -0.023(12) -0.019(15) -0.057(14)
C231 0.20(3) 0.15(2) 0.16(3) -0.04(2) -0.08(3) -0.03(2)
C241 0.18(3) 0.25(4) 0.22(4) 0.03(3) -0.04(3) -0.03(3)
N1 0.0541(17) 0.0439(17) 0.082(2) -0.0174(16) -0.0054(14) -0.0148(13)
N2 0.079(2) 0.056(2) 0.090(3) -0.0261(19) -0.0102(18) -0.0188(16)
N3 0.070(2) 0.066(2) 0.086(2) -0.0247(18) -0.0127(17) -0.0173(16)
N4 0.0628(19) 0.0462(17) 0.076(2) -0.0192(15) -0.0044(15) -0.0155(14)
N5 0.090(3) 0.065(2) 0.092(3) -0.030(2) -0.003(2) -0.0048(19)
N6 0.121(3) 0.076(3) 0.081(3) -0.030(2) -0.005(2) -0.026(2)

loop_
_atom_type_symbol
_atom_type_description
_atom_type_scat_dispersion_real
_atom_type_scat_dispersion_imag
_atom_type_scat_source
C C 0.0033 0.0016 'International Tables Vol C Tables 4.2.6.8 and 6.1.1.4'
H H 0.0000 0.0000 'International Tables Vol C Tables 4.2.6.8 and 6.1.1.4'
N N 0.0061 0.0033 'International Tables Vol C Tables 4.2.6.8 and 6.1.1.4'

loop_
_geom_angle_atom_site_label_1
_geom_angle_atom_site_label_2
_geom_angle_atom_site_label_3
_geom_angle
C2 C1 C6 122.8(4)
C2 C1 N1 119.8(3)
C6 C1 N1 117.4(3)
C1 C2 H2 120.0
C3 C2 C1 120.0(4)
C3 C2 H2 120.0
C2 C3 H3 120.5
C2 C3 C4 119.0(4)
C4 C3 H3 120.5
C3 C4 H4 119.4
C5 C4 C3 121.2(4)
C5 C4 H4 119.4
C4 C5 H5 119.3
C4 C5 C6 121.4(4)
C6 C5 H5 119.3
C1 C6 C5 115.3(3)
C1 C6 C7 119.8(3)
C5 C6 C7 124.9(3)
C8 C7 C6 125.7(3)
C12 C7 C6 119.0(3)
C12 C7 C8 115.3(3)
C7 C8 N4 121.7(3)
C9 C8 C7 121.9(4)
C9 C8 N4 116.3(3)
C8 C9 H9 119.4
C10 C9 C8 121.2(4)
C10 C9 H9 119.4
C9 C10 H10 120.3
C9 C10 C11 119.3(4)
C11 C10 H10 120.3
C10 C11 H11 119.5
C10 C11 C12 120.9(4)
C12 C11 H11 119.5
C7 C12 C13 118.9(3)
C11 C12 C7 120.9(3)
C11 C12 C13 120.2(4)
C14 C13 C12 136.6(4)
N1 C13 C12 119.0(3)
N1 C13 C14 104.4(3)
C13 C14 C15 130.2(4)
N3 C14 C13 107.7(3)
N3 C14 C15 122.1(4)
C14 C15 H15A 108.2
C14 C15 H15B 108.2
H15A C15 H15B 107.3
C16 C15 C14 116.5(4)
C16 C15 H15A 108.2
C16 C15 H15B 108.2
C15 C16 H16A 109.3
C15 C16 H16B 109.3
C15 C16 C17 111.4(4)
H16A C16 H16B 108.0
C17 C16 H16A 109.3
C17 C16 H16B 109.3
C16 C17 H17A 108.4
C16 C17 H17B 108.4
H17A C17 H17B 107.5
C18 C17 C16 115.5(5)
C18 C17 H17A 108.4
C18 C17 H17B 108.4
C17 C18 H18A 109.5
C17 C18 H18B 109.5
C17 C18 H18C 109.5
H18A C18 H18B 109.5
H18A C18 H18C 109.5
H18B C18 H18C 109.5
C20 C19 H19 127.3
N4 C19 H19 127.3
N4 C19 C20 105.5(4)
C19 C20 C21 137.3(8)
C19 C20 C211 118.4(10)
C19 C20 N6 108.1(4)
N6 C20 C21 114.7(7)
N6 C20 C211 133.3(10)
C20 C21 H21A 109.0
C20 C21 H21B 109.0
C20 C21 C22 112.9(14)
H21A C21 H21B 107.8
C22 C21 H21A 109.0
C22 C21 H21B 109.0
C21 C22 H22A 107.9
C21 C22 H22B 107.9
C21 C22 C23 117.8(13)
H22A C22 H22B 107.2
C23 C22 H22A 107.9
C23 C22 H22B 107.9
C22 C23 H23A 107.7
C22 C23 H23B 107.7
H23A C23 H23B 107.1
C24 C23 C22 118.4(11)
C24 C23 H23A 107.7
C24 C23 H23B 107.7
C23 C24 H24A 109.5
C23 C24 H24B 109.5
C23 C24 H24C 109.5
H24A C24 H24B 109.5
H24A C24 H24C 109.5
H24B C24 H24C 109.5
C20 C211 H21C 110.5
C20 C211 H21D 110.5
H21C C211 H21D 108.7
C221 C211 C20 106.0(19)
C221 C211 H21C 110.5
C221 C211 H21D 110.5
C211 C221 H22C 107.8
C211 C221 H22D 107.8
C211 C221 C231 118(2)
H22C C221 H22D 107.1
C231 C221 H22C 107.8
C231 C221 H22D 107.8
C221 C231 H23C 111.4
C221 C231 H23D 111.4
H23C C231 H23D 109.3
C241 C231 C221 102(3)
C241 C231 H23C 111.4
C241 C231 H23D 111.4
C231 C241 H24D 109.5
C231 C241 H24E 109.5
C231 C241 H24F 109.5
H24D C241 H24E 109.5
H24D C241 H24F 109.5
H24E C241 H24F 109.5
C13 N1 C1 125.1(3)
N2 N1 C1 123.5(3)
N2 N1 C13 111.3(3)
N3 N2 N1 106.0(3)
N2 N3 C14 110.7(3)
C19 N4 C8 129.3(3)
C19 N4 N5 109.8(3)
N5 N4 C8 120.8(3)
N6 N5 N4 107.6(3)
N5 N6 C20 109.0(3)

loop_
_geom_bond_atom_site_label_1
_geom_bond_atom_site_label_2
_geom_bond_distance
C1 C2 1.379(5)
C1 C6 1.403(5)
C1 N1 1.416(5)
C2 H2 0.9300
C2 C3 1.361(5)
C3 H3 0.9300
C3 C4 1.391(6)
C4 H4 0.9300
C4 C5 1.365(5)
C5 H5 0.9300
C5 C6 1.411(5)
C6 C7 1.485(5)
C7 C8 1.420(5)
C7 C12 1.419(5)
C8 C9 1.376(5)
C8 N4 1.428(5)
C9 H9 0.9300
C9 C10 1.366(5)
C10 H10 0.9300
C10 C11 1.370(5)
C11 H11 0.9300
C11 C12 1.400(5)
C12 C13 1.452(5)
C13 C14 1.381(5)
C13 N1 1.357(5)
C14 C15 1.512(5)
C14 N3 1.354(5)
C15 H15A 0.9700
C15 H15B 0.9700
C15 C16 1.498(6)
C16 H16A 0.9700
C16 H16B 0.9700
C16 C17 1.516(6)
C17 H17A 0.9700
C17 H17B 0.9700
C17 C18 1.467(7)
C18 H18A 0.9600
C18 H18B 0.9600
C18 H18C 0.9600
C19 H19 0.9300
C19 C20 1.351(6)
C19 N4 1.350(5)
C20 C21 1.48(2)
C20 C211 1.65(3)
C20 N6 1.372(6)
C21 H21A 0.9700
C21 H21B 0.9700
C21 C22 1.494(12)
C22 H22A 0.9700
C22 H22B 0.9700
C22 C23 1.543(11)
C23 H23A 0.9700
C23 H23B 0.9700
C23 C24 1.470(12)
C24 H24A 0.9600
C24 H24B 0.9600
C24 H24C 0.9600
C211 H21C 0.9700
C211 H21D 0.9700
C211 C221 1.525(15)
C221 H22C 0.9700
C221 H22D 0.9700
C221 C231 1.560(15)
C231 H23C 0.9700
C231 H23D 0.9700
C231 C241 1.513(16)
C241 H24D 0.9600
C241 H24E 0.9600
C241 H24F 0.9600
N1 N2 1.354(4)
N2 N3 1.313(5)
N4 N5 1.354(4)
N5 N6 1.293(5)

loop_
_geom_torsion_atom_site_label_1
_geom_torsion_atom_site_label_2
_geom_torsion_atom_site_label_3
_geom_torsion_atom_site_label_4
_geom_torsion
C1 C2 C3 C4 -0.9(6)
C1 C6 C7 C8 169.8(3)
C1 C6 C7 C12 -10.2(5)
C1 N1 N2 N3 -177.1(3)
C2 C1 C6 C5 6.6(5)
C2 C1 C6 C7 -176.3(3)
C2 C1 N1 C13 -175.8(3)
C2 C1 N1 N2 0.3(5)
C2 C3 C4 C5 1.8(6)
C3 C4 C5 C6 1.7(6)
C4 C5 C6 C1 -5.6(5)
C4 C5 C6 C7 177.4(3)
C5 C6 C7 C8 -13.3(5)
C5 C6 C7 C12 166.7(3)
C6 C1 C2 C3 -3.5(6)
C6 C1 N1 C13 3.0(5)
C6 C1 N1 N2 179.1(3)
C6 C7 C8 C9 174.1(3)
C6 C7 C8 N4 -7.7(5)
C6 C7 C12 C11 -172.9(3)
C6 C7 C12 C13 7.5(5)
C7 C8 C9 C10 0.1(5)
C7 C8 N4 C19 -67.9(5)
C7 C8 N4 N5 116.3(4)
C7 C12 C13 C14 175.7(4)
C7 C12 C13 N1 0.1(5)
C8 C7 C12 C11 7.1(5)
C8 C7 C12 C13 -172.5(3)
C8 C9 C10 C11 4.8(6)
C8 N4 N5 N6 177.0(3)
C9 C8 N4 C19 110.4(4)
C9 C8 N4 N5 -65.5(4)
C9 C10 C11 C12 -3.5(6)
C10 C11 C12 C7 -2.6(5)
C10 C11 C12 C13 177.0(3)
C11 C12 C13 C14 -3.9(6)
C11 C12 C13 N1 -179.5(3)
C12 C7 C8 C9 -6.0(5)
C12 C7 C8 N4 172.2(3)
C12 C13 C14 C15 2.0(7)
C12 C13 C14 N3 -177.0(4)
C12 C13 N1 C1 -5.7(5)
C12 C13 N1 N2 177.8(3)
C13 C14 C15 C16 -173.1(4)
C13 C14 N3 N2 0.7(4)
C13 N1 N2 N3 -0.5(4)
C14 C13 N1 C1 177.4(3)
C14 C13 N1 N2 0.9(4)
C14 C15 C16 C17 179.1(4)
C15 C14 N3 N2 -178.4(3)
C15 C16 C17 C18 -179.6(5)
C19 C20 C21 C22 -44(2)
C19 C20 C211 C221 -110(2)
C19 C20 N6 N5 0.0(5)
C19 N4 N5 N6 0.4(4)
C20 C19 N4 C8 -176.6(4)
C20 C19 N4 N5 -0.4(4)
C20 C21 C22 C23 174.6(12)
C20 C211 C221 C231 -167(2)
C21 C20 N6 N5 179.6(8)
C21 C22 C23 C24 42(3)
C211 C20 N6 N5 174.6(12)
C211 C221 C231 C241 2(5)
N1 C1 C2 C3 175.2(3)
N1 C1 C6 C5 -172.1(3)
N1 C1 C6 C7 5.0(5)
N1 C13 C14 C15 178.0(3)
N1 C13 C14 N3 -1.0(4)
N1 N2 N3 C14 -0.2(4)
N3 C14 C15 C16 5.8(5)
N4 C8 C9 C10 -178.1(3)
N4 C19 C20 C21 -179.3(11)
N4 C19 C20 C211 -175.3(10)
N4 C19 C20 N6 0.3(5)
N4 N5 N6 C20 -0.2(5)
N6 C20 C21 C22 136.0(15)
N6 C20 C211 C221 76(2)
